data_1550234
loop_
_publ_author_name
'Anker, Mathew'
'Lein, Matthias'
'Coles, Martyn P.'

_publ_section_title
;
 Reduction of Organic Azides by Indyl-Anions. Isolation and Reactivity
 Studies of Indium-Nitrogen Multiple Bonds
;
_journal_name_full 'Chemical Science'
_journal_paper_doi 10.1039/C8SC04078H
_journal_year 2019
_chemical_formula_moiety 'C80 H132 In2 K2 N12 O2 Si6, 2(C7 H8)'
_chemical_formula_sum 'C94 H148 In2 K2 N12 O2 Si6'
_chemical_formula_weight 1954.62
_space_group_IT_number 2
_symmetry_cell_setting triclinic
_symmetry_Int_Tables_number 2
_symmetry_space_group_name_Hall '-P 1'
_symmetry_space_group_name_H-M 'P -1'
_atom_sites_solution_hydrogens geom
_audit_conform_dict_location ftp://ftp.iucr.org/pub/cif_core.dic
_audit_conform_dict_name cif_core.dic
_audit_conform_dict_version 2.4.3
_audit_creation_date 2018-06-28T18:10:46-00:00
_audit_creation_method 'WinGX routine CIF_UPDATE'
_audit_update_record
;
2018-08-23 deposited with the CCDC.
2018-11-12 downloaded from the CCDC.
;
_cell_angle_alpha 69.847(2)
_cell_angle_beta 89.715(2)
_cell_angle_gamma 79.713(2)
_cell_formula_units_Z 2
_cell_length_a 17.0589(4)
_cell_length_b 18.1114(6)
_cell_length_c 18.1867(4)
_cell_measurement_reflns_used 17773
_cell_measurement_temperature 120.00(10)
_cell_measurement_theta_max 73.096
_cell_measurement_theta_min 4.059
_cell_measurement_wavelength 1.54184
_cell_volume 5180.4(3)
_computing_cell_refinement 'CrysAlisPro 1.171.38.46 (Rigaku OD, 2015)'
_computing_data_collection 'CrysAlisPro 1.171.38.46 (Rigaku OD, 2015)'
_computing_data_reduction 'CrysAlisPro 1.171.38.46 (Rigaku OD, 2015)'
_computing_molecular_graphics 'Ortep for Windows (Farrugia, 2012)'
_computing_publication_material 'WinGX publication routines (Farrugia, 2012)'
_computing_structure_refinement 'SHELXL-2014/6 (Sheldrick, 2014)'
_diffrn_ambient_temperature 120.00(10)
_diffrn_detector 'CCD plate'
_diffrn_detector_area_resol_mean 8.0856
_diffrn_measured_fraction_theta_full 0.9986
_diffrn_measured_fraction_theta_max 0.9807
_diffrn_measurement_device 'four-circle diffractometer'
_diffrn_measurement_device_type 'SuperNova, Dual, Cu at zero, EosS2'
_diffrn_measurement_method '\w scans'
_diffrn_orient_matrix_type 'CrysAlisPro convention (1999,Acta A55,543-557)'
_diffrn_orient_matrix_UB_11 -0.0259775
_diffrn_orient_matrix_UB_12 0.0423852
_diffrn_orient_matrix_UB_13 -0.0877385
_diffrn_orient_matrix_UB_21 0.0872398
_diffrn_orient_matrix_UB_22 -0.0176719
_diffrn_orient_matrix_UB_23 -0.021101
_diffrn_orient_matrix_UB_31 -0.0130509
_diffrn_orient_matrix_UB_32 -0.0800195
_diffrn_orient_matrix_UB_33 -0.0054105
_diffrn_radiation_monochromator mirror
_diffrn_radiation_probe x-ray
_diffrn_radiation_type 'Cu K\a'
_diffrn_radiation_wavelength 1.54184
_diffrn_reflns_av_R_equivalents 0.1039
_diffrn_reflns_av_unetI/netI 0.1454
_diffrn_reflns_Laue_measured_fraction_full 0.976
_diffrn_reflns_Laue_measured_fraction_max 1
_diffrn_reflns_limit_h_max 21
_diffrn_reflns_limit_h_min -21
_diffrn_reflns_limit_k_max 22
_diffrn_reflns_limit_k_min -22
_diffrn_reflns_limit_l_max 22
_diffrn_reflns_limit_l_min -22
_diffrn_reflns_number 85510
_diffrn_reflns_point_group_measured_fraction_full 0.976
_diffrn_reflns_point_group_measured_fraction_max 1
_diffrn_reflns_theta_full 66.4915
_diffrn_reflns_theta_max 74.1554
_diffrn_reflns_theta_min 3.5846
_diffrn_source 'micro-focus sealed X-ray tube'
_exptl_absorpt_coefficient_mu 5.288
_exptl_absorpt_correction_T_max 0.911
_exptl_absorpt_correction_T_min 0.569
_exptl_absorpt_correction_type gaussian
_exptl_absorpt_process_details
;
        CrysAlisPro 1.171.38.46 (Rigaku Oxford Diffraction, 2015)
Numerical absorption correction based on gaussian integration over
                        a multifaceted crystal model
        Empirical absorption correction using spherical harmonics,
 implemented in SCALE3 ABSPACK scaling algorithm.
;
_exptl_crystal_colour colourless
_exptl_crystal_density_diffrn 1.253
_exptl_crystal_density_method 'not measured'
_exptl_crystal_description plate
_exptl_crystal_F_000 2064
_exptl_crystal_size_max 0.165
_exptl_crystal_size_mid 0.129
_exptl_crystal_size_min 0.066
_refine_diff_density_max 2.534
_refine_diff_density_min -1.317
_refine_diff_density_rms 0.137
_refine_ls_extinction_method none
_refine_ls_goodness_of_fit_ref 1.058
_refine_ls_hydrogen_treatment constr
_refine_ls_matrix_type full
_refine_ls_number_constraints 0
_refine_ls_number_parameters 974
_refine_ls_number_reflns 18310
_refine_ls_number_restraints 1
_refine_ls_restrained_S_all 1.058
_refine_ls_R_factor_all 0.093
_refine_ls_R_factor_gt 0.0765
_refine_ls_shift/su_max 0
_refine_ls_shift/su_mean 0
_refine_ls_structure_factor_coef Fsqd
_refine_ls_weighting_details 'w=1/[\s^2^(Fo^2^)+(0.1075P)^2^+9.7857P] where P=(Fo^2^+2Fc^2^)/3'
_refine_ls_weighting_scheme calc
_refine_ls_wR_factor_gt 0.1973
_refine_ls_wR_factor_ref 0.208
_reflns_number_gt 14075
_reflns_number_total 18310
_reflns_threshold_expression 'I > 2\s(I)'
_cod_data_source_file c8sc04078h2.cif
_cod_data_source_block 7b
_cod_original_cell_volume 5180.4(2)
_cod_database_code 1550234

loop_
_symmetry_equiv_pos_as_xyz
'x, y, z'
'-x, -y, -z'

loop_
_atom_site_label
_atom_site_type_symbol
_atom_site_fract_x
_atom_site_fract_y
_atom_site_fract_z
_atom_site_U_iso_or_equiv
_atom_site_adp_type
_atom_site_occupancy
_atom_site_calc_flag
_atom_site_disorder_assembly
_atom_site_disorder_group
In1 In 0.07516(2) 0.27801(2) 0.35576(2) 0.02783(12) Uani 1 d . .
In2 In 0.42592(2) 0.71490(3) 0.20396(2) 0.03086(13) Uani 1 d . .
K1 K 0.15555(10) 0.58887(13) 0.29718(11) 0.0567(5) Uani 1 d . .
K2 K 0.34675(11) 0.40134(14) 0.36343(11) 0.0589(5) Uani 1 d . .
Si1 Si -0.01425(10) 0.14626(10) 0.46823(10) 0.0322(4) Uani 1 d . .
Si2 Si 0.02776(12) 0.13950(11) 0.30480(11) 0.0373(4) Uani 1 d . .
Si3 Si 0.25981(13) 0.17981(16) 0.46971(14) 0.0538(5) Uani 1 d . .
Si4 Si 0.47727(14) 0.84976(12) 0.05693(12) 0.0457(5) Uani 1 d . .
Si5 Si 0.51184(11) 0.84941(11) 0.22302(12) 0.0389(4) Uani 1 d . .
Si6 Si 0.23737(13) 0.81172(16) 0.25011(16) 0.0547(6) Uani 1 d . .
O1 O 0.0315(3) 0.1176(3) 0.4004(3) 0.0357(10) Uani 1 d . .
O2 O 0.4697(3) 0.8761(3) 0.1342(3) 0.0464(12) Uani 1 d . .
N1 N -0.0161(3) 0.2468(3) 0.4353(3) 0.0293(10) Uani 1 d . .
N2 N 0.0613(3) 0.2269(3) 0.2691(3) 0.0338(11) Uani 1 d . .
N3 N 0.1018(3) 0.3946(3) 0.3190(3) 0.0334(11) Uani 1 d . .
N4 N 0.1788(3) 0.3954(4) 0.3443(3) 0.0391(13) Uani 1 d . .
N5 N 0.2218(4) 0.3303(4) 0.3895(4) 0.0459(15) Uani 1 d . .
N6 N 0.1920(3) 0.2608(4) 0.4095(4) 0.0394(13) Uani 1 d . .
N7 N 0.4424(3) 0.7617(4) 0.0838(3) 0.0365(12) Uani 1 d . .
N8 N 0.5158(3) 0.7481(3) 0.2607(3) 0.0325(11) Uani 1 d . .
N9 N 0.3993(3) 0.5984(4) 0.2487(3) 0.0366(12) Uani 1 d . .
N10 N 0.3220(4) 0.5964(4) 0.2750(4) 0.0421(14) Uani 1 d . .
N11 N 0.2798(3) 0.6621(4) 0.2742(4) 0.0463(15) Uani 1 d . .
N12 N 0.3081(3) 0.7306(4) 0.2450(4) 0.0437(14) Uani 1 d . .
C1 C -0.0613(4) 0.3004(4) 0.4679(4) 0.0294(12) Uani 1 d . .
C2 C -0.1433(4) 0.3349(4) 0.4385(4) 0.0312(13) Uani 1 d . .
C3 C -0.1871(4) 0.3919(5) 0.4649(4) 0.0402(15) Uani 1 d . .
H3 H -0.2418 0.4119 0.4479 0.048 Uiso 1 calc . .
C4 C -0.1517(4) 0.4204(5) 0.5165(5) 0.0450(17) Uani 1 d . .
H4 H -0.1807 0.4622 0.5316 0.054 Uiso 1 calc . .
C5 C -0.0744(4) 0.3868(5) 0.5447(4) 0.0437(16) Uani 1 d . .
H5 H -0.0509 0.4049 0.581 0.052 Uiso 1 calc . .
C6 C -0.0292(4) 0.3273(4) 0.5222(4) 0.0360(14) Uani 1 d . .
C7 C -0.1834(4) 0.3133(4) 0.3767(4) 0.0386(15) Uani 1 d . .
H7 H -0.1466 0.2676 0.3686 0.046 Uiso 1 calc . .
C8 C -0.2621(4) 0.2863(5) 0.4013(5) 0.0516(19) Uani 1 d . .
H8A H -0.2528 0.2403 0.4505 0.077 Uiso 1 calc . .
H8B H -0.2843 0.2711 0.3603 0.077 Uiso 1 calc . .
H8C H -0.2997 0.3303 0.4091 0.077 Uiso 1 calc . .
C9 C -0.1983(6) 0.3819(5) 0.2983(5) 0.058(2) Uani 1 d . .
H9A H -0.2368 0.4266 0.3037 0.087 Uiso 1 calc . .
H9B H -0.2197 0.3637 0.259 0.087 Uiso 1 calc . .
H9C H -0.148 0.3996 0.2815 0.087 Uiso 1 calc . .
C10 C 0.0560(4) 0.2938(5) 0.5569(4) 0.0402(15) Uani 1 d . .
H10 H 0.0795 0.2515 0.5353 0.048 Uiso 1 calc . .
C11 C 0.0568(5) 0.2543(6) 0.6470(4) 0.0497(19) Uani 1 d . .
H11A H 0.0336 0.2946 0.6696 0.075 Uiso 1 calc . .
H11B H 0.1119 0.2315 0.6685 0.075 Uiso 1 calc . .
H11C H 0.0254 0.2116 0.6601 0.075 Uiso 1 calc . .
C12 C 0.1070(4) 0.3575(5) 0.5346(5) 0.0480(18) Uani 1 d . .
H12A H 0.1097 0.3782 0.4775 0.072 Uiso 1 calc . .
H12B H 0.1609 0.3342 0.5593 0.072 Uiso 1 calc . .
H12C H 0.0834 0.4012 0.5526 0.072 Uiso 1 calc . .
C13 C -0.1131(5) 0.1156(5) 0.4844(5) 0.0439(16) Uani 1 d . .
H13A H -0.144 0.1336 0.4341 0.066 Uiso 1 calc . .
H13B H -0.142 0.14 0.5196 0.066 Uiso 1 calc . .
H13C H -0.1055 0.0572 0.5081 0.066 Uiso 1 calc . .
C14 C 0.0472(5) 0.0889(5) 0.5625(4) 0.0465(17) Uani 1 d . .
H14A H 0.0429 0.0323 0.579 0.07 Uiso 1 calc . .
H14B H 0.0276 0.1105 0.6031 0.07 Uiso 1 calc . .
H14C H 0.1031 0.0938 0.5546 0.07 Uiso 1 calc . .
C15 C -0.0770(6) 0.1444(5) 0.2710(5) 0.054(2) Uani 1 d . .
H15A H -0.095 0.0949 0.3015 0.08 Uiso 1 calc . .
H15B H -0.079 0.1508 0.2152 0.08 Uiso 1 calc . .
H15C H -0.112 0.1901 0.2785 0.08 Uiso 1 calc . .
C16 C 0.0906(6) 0.0536(5) 0.2863(6) 0.060(2) Uani 1 d . .
H16A H 0.1464 0.0497 0.3023 0.09 Uiso 1 calc . .
H16B H 0.0861 0.0617 0.2302 0.09 Uiso 1 calc . .
H16C H 0.0726 0.004 0.3166 0.09 Uiso 1 calc . .
C17 C 0.0832(4) 0.2627(4) 0.1899(4) 0.0346(14) Uani 1 d . .
C18 C 0.0273(4) 0.3217(5) 0.1329(4) 0.0415(16) Uani 1 d . .
C19 C 0.0507(5) 0.3555(6) 0.0568(4) 0.054(2) Uani 1 d . .
H19 H 0.0139 0.396 0.0186 0.065 Uiso 1 calc . .
C20 C 0.1257(6) 0.3315(6) 0.0358(5) 0.058(2) Uani 1 d . .
H20 H 0.1393 0.3528 -0.0171 0.07 Uiso 1 calc . .
C21 C 0.1817(5) 0.2758(5) 0.0923(5) 0.0500(19) Uani 1 d . .
H21 H 0.2348 0.2625 0.0785 0.06 Uiso 1 calc . .
C22 C 0.1613(4) 0.2396(4) 0.1685(4) 0.0404(16) Uani 1 d . .
C23 C -0.0574(4) 0.3520(5) 0.1499(4) 0.0426(16) Uani 1 d . .
H23 H -0.0632 0.3269 0.2075 0.051 Uiso 1 calc . .
C24 C -0.1194(5) 0.3272(6) 0.1060(5) 0.054(2) Uani 1 d . .
H24A H -0.1168 0.3534 0.0493 0.08 Uiso 1 calc . .
H24B H -0.173 0.3434 0.1215 0.08 Uiso 1 calc . .
H24C H -0.1077 0.2689 0.1193 0.08 Uiso 1 calc . .
C25 C -0.0751(5) 0.4423(5) 0.1291(5) 0.0487(18) Uani 1 d . .
H25A H -0.0373 0.4577 0.1589 0.073 Uiso 1 calc . .
H25B H -0.1296 0.4591 0.1421 0.073 Uiso 1 calc . .
H25C H -0.0698 0.4683 0.0728 0.073 Uiso 1 calc . .
C26 C 0.2264(5) 0.1820(5) 0.2272(5) 0.0497(18) Uani 1 d . .
H26 H 0.2017 0.1572 0.2776 0.06 Uiso 1 calc . .
C27 C 0.2887(5) 0.2257(6) 0.2427(6) 0.057(2) Uani 1 d . .
H27A H 0.3108 0.2535 0.1931 0.086 Uiso 1 calc . .
H27B H 0.3316 0.187 0.2788 0.086 Uiso 1 calc . .
H27C H 0.2641 0.2647 0.2662 0.086 Uiso 1 calc . .
C28 C 0.2675(7) 0.1138(6) 0.1981(7) 0.072(3) Uani 1 d . .
H28A H 0.2274 0.0849 0.1889 0.107 Uiso 1 calc . .
H28B H 0.308 0.0767 0.2381 0.107 Uiso 1 calc . .
H28C H 0.2929 0.1371 0.1492 0.107 Uiso 1 calc . .
C29 C 0.0717(4) 0.4708(4) 0.2606(4) 0.0313(13) Uani 1 d . .
C30 C 0.0060(4) 0.5213(4) 0.2750(4) 0.0338(13) Uani 1 d . .
C31 C -0.0179(4) 0.5983(4) 0.2208(4) 0.0397(15) Uani 1 d . .
H31 H -0.0636 0.6318 0.23 0.048 Uiso 1 calc . .
C32 C 0.0232(5) 0.6279(4) 0.1535(4) 0.0419(16) Uani 1 d . .
C33 C 0.0856(4) 0.5752(4) 0.1389(4) 0.0391(15) Uani 1 d . .
H33 H 0.1124 0.5933 0.0919 0.047 Uiso 1 calc . .
C34 C 0.1105(4) 0.4970(4) 0.1899(4) 0.0343(14) Uani 1 d . .
C35 C -0.0392(5) 0.4930(5) 0.3483(5) 0.0483(18) Uani 1 d . .
H35A H -0.0818 0.5367 0.3494 0.072 Uiso 1 calc . .
H35B H -0.0025 0.4768 0.3947 0.072 Uiso 1 calc . .
H35C H -0.0624 0.4473 0.3482 0.072 Uiso 1 calc . .
C36 C -0.0016(5) 0.7124(5) 0.0989(5) 0.0531(19) Uani 1 d . .
H36A H 0.0435 0.7296 0.0683 0.08 Uiso 1 calc . .
H36B H -0.0184 0.7472 0.1293 0.08 Uiso 1 calc . .
H36C H -0.0462 0.7158 0.0633 0.08 Uiso 1 calc . .
C37 C 0.1745(4) 0.4407(4) 0.1685(4) 0.0404(15) Uani 1 d . .
H37A H 0.1865 0.4653 0.1136 0.061 Uiso 1 calc . .
H37B H 0.156 0.3906 0.1753 0.061 Uiso 1 calc . .
H37C H 0.2228 0.4292 0.2025 0.061 Uiso 1 calc . .
C38 C 0.2434(6) 0.0900(5) 0.4488(6) 0.062(2) Uani 1 d . .
H38A H 0.1863 0.0886 0.4486 0.093 Uiso 1 calc . .
H38B H 0.2723 0.0415 0.4894 0.093 Uiso 1 calc . .
H38C H 0.263 0.0924 0.3974 0.093 Uiso 1 calc . .
C39 C 0.2511(6) 0.1631(7) 0.5771(5) 0.067(3) Uani 1 d . .
H39A H 0.2609 0.2103 0.5876 0.1 Uiso 1 calc . .
H39B H 0.2904 0.1161 0.6079 0.1 Uiso 1 calc . .
H39C H 0.1973 0.1541 0.5917 0.1 Uiso 1 calc . .
C40 C 0.3653(5) 0.1962(8) 0.4501(7) 0.079(3) Uani 1 d . .
H40A H 0.3723 0.2122 0.3936 0.119 Uiso 1 calc . .
H40B H 0.4029 0.1464 0.4777 0.119 Uiso 1 calc . .
H40C H 0.3755 0.2385 0.4689 0.119 Uiso 1 calc . .
C41 C 0.4214(4) 0.7268(4) 0.0288(4) 0.0344(14) Uani 1 d . .
C42 C 0.4781(4) 0.6686(5) 0.0109(4) 0.0410(16) Uani 1 d . .
C43 C 0.4558(5) 0.6344(6) -0.0423(5) 0.053(2) Uani 1 d . .
H43 H 0.4932 0.5946 -0.0534 0.064 Uiso 1 calc . .
C44 C 0.3796(5) 0.6581(6) -0.0790(5) 0.054(2) Uani 1 d . .
H44 H 0.3656 0.6353 -0.1158 0.064 Uiso 1 calc . .
C45 C 0.3250(5) 0.7139(5) -0.0622(4) 0.0482(18) Uani 1 d . .
H45 H 0.2733 0.7297 -0.0881 0.058 Uiso 1 calc . .
C46 C 0.3427(5) 0.7492(4) -0.0074(4) 0.0422(16) Uani 1 d . .
C47 C 0.5629(4) 0.6390(5) 0.0482(5) 0.0425(16) Uani 1 d . .
H47 H 0.5688 0.6669 0.0861 0.051 Uiso 1 calc . .
C48 C 0.5789(5) 0.5512(5) 0.0932(5) 0.0494(18) Uani 1 d . .
H48A H 0.5396 0.5387 0.1329 0.074 Uiso 1 calc . .
H48B H 0.6327 0.5352 0.119 0.074 Uiso 1 calc . .
H48C H 0.5751 0.5221 0.0572 0.074 Uiso 1 calc . .
C49 C 0.6247(5) 0.6603(6) -0.0127(6) 0.062(2) Uani 1 d . .
H49A H 0.6762 0.6555 0.0138 0.093 Uiso 1 calc . .
H49B H 0.6074 0.7154 -0.0489 0.093 Uiso 1 calc . .
H49C H 0.6303 0.6236 -0.0422 0.093 Uiso 1 calc . .
C51 C 0.2154(5) 0.7584(6) 0.0603(6) 0.058(2) Uani 1 d . .
H51A H 0.1955 0.729 0.0305 0.088 Uiso 1 calc A 1
H51B H 0.1708 0.7956 0.07 0.088 Uiso 1 calc A 1
H51C H 0.241 0.7205 0.1105 0.088 Uiso 1 calc A 1
C53 C 0.5837(6) 0.8416(6) 0.0300(5) 0.060(2) Uani 1 d . .
H53A H 0.6035 0.8891 0.03 0.09 Uiso 1 calc . .
H53B H 0.5871 0.8377 -0.0224 0.09 Uiso 1 calc . .
H53C H 0.6161 0.7936 0.0682 0.09 Uiso 1 calc . .
C54 C 0.4190(8) 0.9314(5) -0.0263(6) 0.079(4) Uani 1 d . .
H54A H 0.364 0.9439 -0.0119 0.118 Uiso 1 calc . .
H54B H 0.4188 0.9145 -0.072 0.118 Uiso 1 calc . .
H54C H 0.4432 0.9791 -0.0391 0.118 Uiso 1 calc . .
C55 C 0.6108(5) 0.8810(4) 0.2194(5) 0.0453(17) Uani 1 d . .
H55A H 0.6442 0.8604 0.1842 0.068 Uiso 1 calc . .
H55B H 0.6372 0.8596 0.2722 0.068 Uiso 1 calc . .
H55C H 0.6028 0.9396 0.2001 0.068 Uiso 1 calc . .
C56 C 0.4471(6) 0.9071(6) 0.2748(6) 0.065(3) Uani 1 d . .
H56A H 0.45 0.964 0.2513 0.097 Uiso 1 calc . .
H56B H 0.4653 0.8874 0.3304 0.097 Uiso 1 calc . .
H56C H 0.3918 0.9004 0.27 0.097 Uiso 1 calc . .
C57 C 0.5626(4) 0.6945(4) 0.3290(4) 0.0347(14) Uani 1 d . .
C58 C 0.5290(4) 0.6696(5) 0.4025(4) 0.0430(16) Uani 1 d . .
C59 C 0.5741(4) 0.6116(5) 0.4670(4) 0.0472(18) Uani 1 d . .
H59 H 0.5505 0.5943 0.516 0.057 Uiso 1 calc . .
C60 C 0.6514(5) 0.5790(5) 0.4612(4) 0.0507(19) Uani 1 d . .
H60 H 0.6806 0.5382 0.5054 0.061 Uiso 1 calc . .
C61 C 0.6865(4) 0.6055(5) 0.3912(4) 0.0401(15) Uani 1 d . .
H61 H 0.7411 0.5847 0.3879 0.048 Uiso 1 calc . .
C62 C 0.6431(4) 0.6628(4) 0.3244(4) 0.0334(13) Uani 1 d . .
C63 C 0.4435(4) 0.7030(6) 0.4141(5) 0.0491(19) Uani 1 d . .
H63 H 0.4203 0.7439 0.3628 0.059 Uiso 1 calc . .
C64 C 0.4414(5) 0.7455(7) 0.4745(5) 0.060(2) Uani 1 d . .
H64A H 0.4602 0.706 0.5264 0.091 Uiso 1 calc . .
H64B H 0.3866 0.7723 0.4765 0.091 Uiso 1 calc . .
H64C H 0.4762 0.7853 0.4591 0.091 Uiso 1 calc . .
C65 C 0.3921(5) 0.6384(6) 0.4377(5) 0.057(2) Uani 1 d . .
H65A H 0.3904 0.6156 0.3962 0.085 Uiso 1 calc . .
H65B H 0.3378 0.6622 0.4454 0.085 Uiso 1 calc . .
H65C H 0.415 0.596 0.4867 0.085 Uiso 1 calc . .
C66 C 0.6850(4) 0.6835(4) 0.2480(4) 0.0373(14) Uani 1 d . .
H66 H 0.6488 0.729 0.2079 0.045 Uiso 1 calc . .
C67 C 0.7632(5) 0.7115(6) 0.2559(5) 0.055(2) Uani 1 d . .
H67A H 0.8013 0.667 0.2923 0.083 Uiso 1 calc . .
H67B H 0.7527 0.7558 0.276 0.083 Uiso 1 calc . .
H67C H 0.7857 0.7296 0.2044 0.083 Uiso 1 calc . .
C68 C 0.7002(6) 0.6144(6) 0.2181(5) 0.060(2) Uani 1 d . .
H68A H 0.7421 0.5721 0.2519 0.089 Uiso 1 calc . .
H68B H 0.7173 0.6329 0.1643 0.089 Uiso 1 calc . .
H68C H 0.6511 0.5932 0.2188 0.089 Uiso 1 calc . .
C69 C 0.4306(4) 0.5214(4) 0.2438(4) 0.0365(14) Uani 1 d . .
C70 C 0.4964(4) 0.4719(4) 0.2914(4) 0.0395(15) Uani 1 d . .
C71 C 0.5210(4) 0.3950(5) 0.2917(5) 0.0437(16) Uani 1 d . .
H71 H 0.5666 0.3622 0.3239 0.052 Uiso 1 calc . .
C72 C 0.4807(5) 0.3641(5) 0.2457(4) 0.0438(16) Uani 1 d . .
C73 C 0.4179(4) 0.4138(5) 0.1972(4) 0.0417(16) Uani 1 d . .
H73 H 0.3902 0.3939 0.1651 0.05 Uiso 1 calc . .
C74 C 0.3925(4) 0.4937(4) 0.1929(4) 0.0376(14) Uani 1 d . .
C75 C 0.5408(5) 0.5008(5) 0.3440(5) 0.0525(19) Uani 1 d . .
H75A H 0.5562 0.5516 0.313 0.079 Uiso 1 calc . .
H75B H 0.5888 0.4609 0.3683 0.079 Uiso 1 calc . .
H75C H 0.5064 0.5088 0.385 0.079 Uiso 1 calc . .
C76 C 0.5070(6) 0.2785(5) 0.2505(6) 0.058(2) Uani 1 d . .
H76A H 0.4737 0.2674 0.2133 0.087 Uiso 1 calc . .
H76B H 0.5016 0.2425 0.3039 0.087 Uiso 1 calc . .
H76C H 0.563 0.27 0.2375 0.087 Uiso 1 calc . .
C77 C 0.3289(4) 0.5479(5) 0.1318(4) 0.0430(16) Uani 1 d . .
H77A H 0.2811 0.5626 0.1575 0.064 Uiso 1 calc . .
H77B H 0.3158 0.5201 0.0972 0.064 Uiso 1 calc . .
H77C H 0.3484 0.5964 0.1008 0.064 Uiso 1 calc . .
C78 C 0.2528(5) 0.9035(6) 0.1686(6) 0.067(3) Uani 1 d . .
H78A H 0.3098 0.9056 0.1671 0.1 Uiso 1 calc . .
H78B H 0.2233 0.9511 0.1774 0.1 Uiso 1 calc . .
H78C H 0.2335 0.9019 0.1186 0.1 Uiso 1 calc . .
C79 C 0.1327(5) 0.7939(7) 0.2418(7) 0.072(3) Uani 1 d . .
H79A H 0.1282 0.7729 0.1994 0.108 Uiso 1 calc . .
H79B H 0.0947 0.8445 0.2303 0.108 Uiso 1 calc . .
H79C H 0.1208 0.7551 0.2914 0.108 Uiso 1 calc . .
C80 C 0.2428(6) 0.8295(8) 0.3442(7) 0.081(3) Uani 1 d . .
H80A H 0.232 0.7826 0.3871 0.121 Uiso 1 calc . .
H80B H 0.203 0.8767 0.3418 0.121 Uiso 1 calc . .
H80C H 0.2962 0.8386 0.3535 0.121 Uiso 1 calc . .
C50 C 0.2759(5) 0.8052(5) 0.0138(5) 0.056(2) Uani 0.41(7) d B 1
H50 H 0.3009 0.8271 0.0495 0.067 Uiso 0.41(7) calc B 1
C52 C 0.2218(16) 0.8757(10) -0.0466(18) 0.040(8) Uiso 0.41(7) d B 1
H52A H 0.1876 0.8558 -0.0758 0.06 Uiso 0.41(7) calc B 1
H52B H 0.2545 0.9093 -0.0831 0.06 Uiso 0.41(7) calc B 1
H52C H 0.1885 0.9074 -0.0199 0.06 Uiso 0.41(7) calc B 1
C50A C 0.2759(5) 0.8052(5) 0.0138(5) 0.056(2) Uani 0.59(7) d B 2
H50A H 0.2994 0.8312 0.0466 0.067 Uiso 0.59(7) calc B 2
C52A C 0.2438(18) 0.8706(10) -0.0675(14) 0.061(6) Uiso 0.59(7) d B 2
H52D H 0.2131 0.8477 -0.0968 0.092 Uiso 0.59(7) calc B 2
H52E H 0.2888 0.8889 -0.0975 0.092 Uiso 0.59(7) calc B 2
H52F H 0.2093 0.916 -0.0591 0.092 Uiso 0.59(7) calc B 2

loop_
_atom_site_aniso_label
_atom_site_aniso_U_11
_atom_site_aniso_U_22
_atom_site_aniso_U_33
_atom_site_aniso_U_23
_atom_site_aniso_U_13
_atom_site_aniso_U_12
In1 0.0230(2) 0.0331(2) 0.0274(2) -0.01093(16) 0.00513(14) -0.00463(15)
In2 0.0249(2) 0.0378(2) 0.0320(2) -0.01594(18) 0.00018(15) -0.00371(16)
K1 0.0427(9) 0.0874(14) 0.0550(10) -0.0360(10) 0.0121(7) -0.0280(9)
K2 0.0420(9) 0.0971(15) 0.0494(9) -0.0313(10) 0.0139(7) -0.0314(9)
Si1 0.0343(9) 0.0287(9) 0.0301(8) -0.0067(7) 0.0072(7) -0.0045(7)
Si2 0.0483(10) 0.0302(9) 0.0354(9) -0.0123(7) 0.0131(8) -0.0108(8)
Si3 0.0320(10) 0.0706(15) 0.0475(11) -0.0147(11) -0.0052(8) 0.0076(10)
Si4 0.0618(13) 0.0350(10) 0.0390(10) -0.0060(8) -0.0090(9) -0.0195(9)
Si5 0.0381(9) 0.0364(10) 0.0451(10) -0.0205(8) -0.0084(8) -0.0015(7)
Si6 0.0323(10) 0.0692(15) 0.0685(14) -0.0386(12) 0.0007(9) 0.0050(10)
O1 0.043(3) 0.024(2) 0.035(2) -0.0063(18) 0.0082(19) -0.0021(18)
O2 0.049(3) 0.036(3) 0.053(3) -0.014(2) -0.017(2) -0.005(2)
N1 0.025(2) 0.034(3) 0.030(2) -0.013(2) 0.0119(19) -0.004(2)
N2 0.038(3) 0.035(3) 0.027(3) -0.007(2) 0.011(2) -0.010(2)
N3 0.029(3) 0.038(3) 0.039(3) -0.017(2) 0.006(2) -0.012(2)
N4 0.029(3) 0.058(4) 0.030(3) -0.012(3) 0.003(2) -0.013(3)
N5 0.034(3) 0.069(4) 0.037(3) -0.019(3) 0.010(2) -0.014(3)
N6 0.018(2) 0.054(4) 0.043(3) -0.016(3) 0.000(2) -0.001(2)
N7 0.040(3) 0.040(3) 0.031(3) -0.013(2) -0.002(2) -0.011(2)
N8 0.023(2) 0.044(3) 0.035(3) -0.020(2) 0.000(2) -0.004(2)
N9 0.029(3) 0.047(3) 0.042(3) -0.019(3) 0.012(2) -0.019(2)
N10 0.033(3) 0.056(4) 0.047(3) -0.028(3) 0.011(2) -0.013(3)
N11 0.024(3) 0.070(4) 0.059(4) -0.039(4) 0.009(3) -0.013(3)
N12 0.023(3) 0.064(4) 0.050(3) -0.029(3) 0.004(2) -0.001(3)
C1 0.028(3) 0.034(3) 0.031(3) -0.014(3) 0.009(2) -0.013(2)
C2 0.026(3) 0.032(3) 0.036(3) -0.012(3) 0.009(2) -0.007(2)
C3 0.031(3) 0.052(4) 0.038(3) -0.016(3) 0.010(3) -0.006(3)
C4 0.040(4) 0.050(4) 0.052(4) -0.029(4) 0.017(3) -0.004(3)
C5 0.043(4) 0.057(5) 0.042(4) -0.031(4) 0.013(3) -0.010(3)
C6 0.037(3) 0.044(4) 0.033(3) -0.018(3) 0.012(3) -0.013(3)
C7 0.034(3) 0.042(4) 0.039(4) -0.017(3) 0.001(3) 0.001(3)
C8 0.034(4) 0.066(5) 0.059(5) -0.026(4) -0.002(3) -0.011(4)
C9 0.075(6) 0.057(5) 0.038(4) -0.016(4) -0.001(4) -0.006(4)
C10 0.033(3) 0.059(5) 0.034(3) -0.021(3) 0.005(3) -0.010(3)
C11 0.038(4) 0.079(6) 0.033(4) -0.021(4) 0.003(3) -0.012(4)
C12 0.037(4) 0.070(5) 0.046(4) -0.028(4) 0.009(3) -0.015(4)
C13 0.047(4) 0.043(4) 0.048(4) -0.018(3) 0.020(3) -0.020(3)
C14 0.051(4) 0.041(4) 0.036(4) -0.003(3) 0.001(3) 0.000(3)
C15 0.074(6) 0.045(4) 0.045(4) -0.010(3) 0.006(4) -0.034(4)
C16 0.090(7) 0.039(4) 0.066(5) -0.029(4) 0.040(5) -0.025(4)
C17 0.048(4) 0.035(3) 0.031(3) -0.019(3) 0.013(3) -0.018(3)
C18 0.044(4) 0.053(4) 0.036(4) -0.019(3) 0.008(3) -0.026(3)
C19 0.058(5) 0.074(6) 0.031(4) -0.008(4) 0.007(3) -0.032(4)
C20 0.067(5) 0.082(6) 0.037(4) -0.025(4) 0.022(4) -0.038(5)
C21 0.046(4) 0.061(5) 0.050(4) -0.021(4) 0.036(4) -0.025(4)
C22 0.046(4) 0.046(4) 0.043(4) -0.024(3) 0.022(3) -0.025(3)
C23 0.041(4) 0.056(4) 0.029(3) -0.007(3) -0.002(3) -0.020(3)
C24 0.046(4) 0.067(5) 0.048(4) -0.012(4) -0.007(3) -0.026(4)
C25 0.045(4) 0.050(4) 0.045(4) -0.004(3) 0.002(3) -0.018(3)
C26 0.050(4) 0.041(4) 0.057(5) -0.020(4) 0.023(4) -0.003(3)
C27 0.041(4) 0.065(6) 0.062(5) -0.019(4) 0.014(4) -0.007(4)
C28 0.071(6) 0.057(6) 0.091(7) -0.035(5) 0.029(6) -0.005(5)
C29 0.033(3) 0.024(3) 0.037(3) -0.010(3) -0.001(3) -0.009(2)
C30 0.028(3) 0.037(3) 0.041(3) -0.017(3) 0.008(3) -0.011(3)
C31 0.033(3) 0.042(4) 0.047(4) -0.018(3) 0.001(3) -0.008(3)
C32 0.048(4) 0.037(4) 0.042(4) -0.014(3) 0.000(3) -0.011(3)
C33 0.043(4) 0.046(4) 0.031(3) -0.014(3) 0.003(3) -0.014(3)
C34 0.033(3) 0.041(4) 0.039(3) -0.024(3) 0.010(3) -0.013(3)
C35 0.048(4) 0.051(4) 0.051(4) -0.022(4) 0.022(3) -0.014(3)
C36 0.055(5) 0.048(5) 0.052(5) -0.013(4) -0.002(4) -0.009(4)
C37 0.043(4) 0.039(4) 0.040(4) -0.012(3) 0.013(3) -0.013(3)
C38 0.058(5) 0.051(5) 0.059(5) -0.010(4) -0.002(4) 0.018(4)
C39 0.049(5) 0.095(7) 0.042(4) -0.017(5) -0.015(4) 0.007(5)
C40 0.031(4) 0.112(9) 0.083(7) -0.027(7) -0.008(4) 0.005(5)
C41 0.042(4) 0.041(4) 0.024(3) -0.012(3) 0.001(2) -0.014(3)
C42 0.044(4) 0.061(5) 0.028(3) -0.019(3) 0.008(3) -0.026(3)
C43 0.057(5) 0.073(6) 0.052(4) -0.041(4) 0.020(4) -0.032(4)
C44 0.057(5) 0.083(6) 0.042(4) -0.034(4) 0.011(3) -0.041(5)
C45 0.052(4) 0.061(5) 0.037(4) -0.015(4) -0.004(3) -0.026(4)
C46 0.048(4) 0.038(4) 0.042(4) -0.012(3) -0.009(3) -0.015(3)
C47 0.040(4) 0.052(4) 0.048(4) -0.030(4) 0.017(3) -0.018(3)
C48 0.045(4) 0.054(5) 0.058(5) -0.028(4) 0.010(3) -0.015(4)
C49 0.056(5) 0.092(7) 0.060(5) -0.041(5) 0.027(4) -0.040(5)
C51 0.037(4) 0.075(6) 0.072(6) -0.041(5) -0.008(4) -0.001(4)
C53 0.074(6) 0.063(5) 0.058(5) -0.026(4) 0.015(4) -0.041(5)
C54 0.127(10) 0.040(5) 0.061(6) 0.005(4) -0.043(6) -0.038(5)
C55 0.051(4) 0.035(4) 0.052(4) -0.016(3) -0.008(3) -0.014(3)
C56 0.059(5) 0.063(6) 0.089(7) -0.056(5) -0.008(5) 0.004(4)
C57 0.032(3) 0.042(4) 0.035(3) -0.017(3) 0.002(3) -0.013(3)
C58 0.032(3) 0.062(5) 0.037(4) -0.020(3) 0.000(3) -0.008(3)
C59 0.040(4) 0.076(6) 0.025(3) -0.013(3) 0.006(3) -0.018(4)
C60 0.045(4) 0.066(5) 0.035(4) -0.011(4) -0.010(3) -0.007(4)
C61 0.028(3) 0.049(4) 0.043(4) -0.015(3) 0.004(3) -0.008(3)
C62 0.028(3) 0.030(3) 0.041(3) -0.011(3) -0.002(3) -0.004(2)
C63 0.024(3) 0.083(6) 0.049(4) -0.034(4) 0.004(3) -0.009(3)
C64 0.040(4) 0.103(8) 0.055(5) -0.047(5) 0.005(4) -0.014(4)
C65 0.034(4) 0.096(7) 0.046(4) -0.028(4) 0.007(3) -0.018(4)
C66 0.033(3) 0.040(4) 0.038(3) -0.014(3) 0.005(3) -0.005(3)
C67 0.032(4) 0.067(5) 0.054(5) -0.007(4) 0.008(3) -0.010(4)
C68 0.074(6) 0.058(5) 0.046(4) -0.020(4) 0.012(4) -0.007(4)
C69 0.031(3) 0.044(4) 0.033(3) -0.008(3) 0.010(3) -0.011(3)
C70 0.034(3) 0.047(4) 0.039(3) -0.011(3) 0.006(3) -0.022(3)
C71 0.032(3) 0.046(4) 0.047(4) -0.009(3) 0.002(3) -0.005(3)
C72 0.044(4) 0.044(4) 0.043(4) -0.012(3) 0.010(3) -0.012(3)
C73 0.043(4) 0.048(4) 0.037(3) -0.016(3) 0.011(3) -0.014(3)
C74 0.035(3) 0.041(4) 0.036(3) -0.009(3) 0.013(3) -0.016(3)
C75 0.047(4) 0.060(5) 0.049(4) -0.015(4) -0.006(3) -0.016(4)
C76 0.063(5) 0.054(5) 0.062(5) -0.021(4) 0.019(4) -0.021(4)
C77 0.036(4) 0.050(4) 0.041(4) -0.011(3) 0.000(3) -0.014(3)
C78 0.050(5) 0.074(6) 0.089(7) -0.057(6) -0.014(5) 0.013(4)
C79 0.035(4) 0.096(8) 0.090(7) -0.046(6) 0.004(4) 0.000(5)
C80 0.063(6) 0.102(9) 0.086(8) -0.059(7) 0.007(5) 0.018(6)
C50 0.055(5) 0.050(5) 0.058(5) -0.019(4) -0.023(4) -0.003(4)
C50A 0.055(5) 0.050(5) 0.058(5) -0.019(4) -0.023(4) -0.003(4)

loop_
_atom_type_symbol
_atom_type_description
_atom_type_scat_dispersion_real
_atom_type_scat_dispersion_imag
_atom_type_scat_source
C C 0.0181 0.0091 'International Tables Vol C Tables 4.2.6.8 and 6.1.1.4'
H H 0 0 'International Tables Vol C Tables 4.2.6.8 and 6.1.1.4'
N N 0.0311 0.018 'International Tables Vol C Tables 4.2.6.8 and 6.1.1.4'
O O 0.0492 0.0322 'International Tables Vol C Tables 4.2.6.8 and 6.1.1.4'
Si Si 0.2541 0.3302 'International Tables Vol C Tables 4.2.6.8 and 6.1.1.4'
K K 0.3868 1.0657 'International Tables Vol C Tables 4.2.6.8 and 6.1.1.4'
In In 0.0822 5.0449 'International Tables Vol C Tables 4.2.6.8 and 6.1.1.4'

loop_
_exptl_crystal_face_index_h
_exptl_crystal_face_index_k
_exptl_crystal_face_index_l
_exptl_crystal_face_perp_dist
-8 -9 0 0.0559
-9 -6 3 0.0543
-6 -9 3 0.0458
-7 -5 -10 0.0749
1 -10 1 0.0312
3 -7 5 0.0391
4 -10 -1 0.0349
8 -5 1 0.036
10 4 -3 0.0637
-3 -11 -7 0.047
-3 -9 3 0.0433
1 1 -11 0.0838
0 -11 -2 0.0367
-6 -10 -6 0.0523
-9 -3 -7 0.0741
-2 11 1 0.0316
7 9 7 0.0519
3 11 -1 0.0365
7 -4 5 0.0388
-3 -12 -4 0.042
-8 4 7 0.0632
8 -4 -7 0.0512
4 12 4 0.0439
5 11 3 0.0447
-1 -12 -6 0.0447
-5 -11 -1 0.0409

loop_
_geom_angle_atom_site_label_1
_geom_angle_atom_site_label_2
_geom_angle_atom_site_label_3
_geom_angle
_geom_angle_site_symmetry_1
_geom_angle_site_symmetry_3
N3 In1 N2 118.1(2) . .
N3 In1 N1 120.7(2) . .
N2 In1 N1 106.1(2) . .
N3 In1 N6 76.0(2) . .
N2 In1 N6 118.9(2) . .
N1 In1 N6 115.4(2) . .
N7 In2 N9 117.4(2) . .
N7 In2 N8 105.8(2) . .
N9 In2 N8 121.1(2) . .
N7 In2 N12 119.6(2) . .
N9 In2 N12 74.9(2) . .
N8 In2 N12 116.3(2) . .
N11 K1 N10 26.10(19) . .
N11 K1 C29 147.1(2) . .
N10 K1 C29 124.49(19) . .
N11 K1 C30 164.5(2) . .
N10 K1 C30 150.26(18) . .
C29 K1 C30 26.36(18) . .
N11 K1 C34 122.68(19) . .
N10 K1 C34 105.14(17) . .
C29 K1 C34 26.44(17) . .
C30 K1 C34 45.89(17) . .
N11 K1 C33 113.0(2) . .
N10 K1 C33 105.92(18) . .
C29 K1 C33 45.21(18) . .
C30 K1 C33 51.96(18) . .
C34 K1 C33 25.16(19) . .
N11 K1 C31 142.2(2) . .
N10 K1 C31 148.10(19) . .
C29 K1 C31 45.16(18) . .
C30 K1 C31 25.31(19) . .
C34 K1 C31 51.80(18) . .
C33 K1 C31 43.25(19) . .
N11 K1 N4 121.33(19) . .
N10 K1 N4 95.65(17) . .
C29 K1 N4 42.46(16) . .
C30 K1 N4 63.21(16) . .
C34 K1 N4 53.60(17) . .
C33 K1 N4 78.76(17) . .
C31 K1 N4 86.65(17) . .
N11 K1 C32 120.1(2) . .
N10 K1 C32 123.6(2) . .
C29 K1 C32 53.06(18) . .
C30 K1 C32 44.98(18) . .
C34 K1 C32 44.69(19) . .
C33 K1 C32 24.67(19) . .
C31 K1 C32 24.86(19) . .
N4 K1 C32 94.30(16) . .
N11 K1 C5 106.03(19) . 2_566
N10 K1 C5 119.56(18) . 2_566
C29 K1 C5 105.59(19) . 2_566
C30 K1 C5 86.51(18) . 2_566
C34 K1 C5 131.27(18) . 2_566
C33 K1 C5 134.14(19) . 2_566
C31 K1 C5 90.92(19) . 2_566
N4 K1 C5 101.06(18) . 2_566
C32 K1 C5 112.5(2) . 2_566
N11 K1 C4 91.62(19) . 2_566
N10 K1 C4 98.55(18) . 2_566
C29 K1 C4 114.70(19) . 2_566
C30 K1 C4 103.12(19) . 2_566
C34 K1 C4 140.45(19) . 2_566
C33 K1 C4 154.85(19) . 2_566
C31 K1 C4 113.10(19) . 2_566
N4 K1 C4 93.37(18) . 2_566
C32 K1 C4 136.0(2) . 2_566
C5 K1 C4 23.77(19) 2_566 2_566
N11 K1 K2 77.09(16) . .
N10 K1 K2 52.58(14) . .
C29 K1 K2 84.03(14) . .
C30 K1 K2 107.67(14) . .
C34 K1 K2 81.78(14) . .
C33 K1 K2 101.88(15) . .
C31 K1 K2 129.06(14) . .
N4 K1 K2 44.76(10) . .
C32 K1 K2 125.76(14) . .
C5 K1 K2 109.69(16) 2_566 .
C4 K1 K2 88.32(14) 2_566 .
N5 K2 N4 26.0(2) . .
N5 K2 C69 146.0(2) . .
N4 K2 C69 123.16(19) . .
N5 K2 C70 164.2(2) . .
N4 K2 C70 148.47(19) . .
C69 K2 C70 25.89(19) . .
N5 K2 C74 122.15(19) . .
N4 K2 C74 104.23(18) . .
C69 K2 C74 26.13(18) . .
C70 K2 C74 45.09(18) . .
N5 K2 C73 112.70(19) . .
N4 K2 C73 105.30(18) . .
C69 K2 C73 45.43(19) . .
C70 K2 C73 51.57(18) . .
C74 K2 C73 25.63(19) . .
N5 K2 C71 143.4(2) . .
N4 K2 C71 147.65(19) . .
C69 K2 C71 44.69(19) . .
C70 K2 C71 24.9(2) . .
C74 K2 C71 51.32(19) . .
C73 K2 C71 43.01(19) . .
N5 K2 C72 120.8(2) . .
N4 K2 C72 123.44(19) . .
C69 K2 C72 52.75(19) . .
C70 K2 C72 44.49(19) . .
C74 K2 C72 44.48(19) . .
C73 K2 C72 24.3(2) . .
C71 K2 C72 24.81(19) . .
N5 K2 N10 120.1(2) . .
N4 K2 N10 94.51(17) . .
C69 K2 N10 42.03(17) . .
C70 K2 N10 62.65(18) . .
C74 K2 N10 52.93(17) . .
C73 K2 N10 78.55(18) . .
C71 K2 N10 85.80(17) . .
C72 K2 N10 93.52(18) . .
N5 K2 C59 108.60(19) . 2_666
N4 K2 C59 121.13(18) . 2_666
C69 K2 C59 103.41(19) . 2_666
C70 K2 C59 85.53(18) . 2_666
C74 K2 C59 129.01(19) . 2_666
C73 K2 C59 133.53(19) . 2_666
C71 K2 C59 90.63(19) . 2_666
C72 K2 C59 112.7(2) . 2_666
N10 K2 C59 98.62(19) . 2_666
N5 K2 C60 93.6(2) . 2_666
N4 K2 C60 99.68(18) . 2_666
C69 K2 C60 112.4(2) . 2_666
C70 K2 C60 102.1(2) . 2_666
C74 K2 C60 137.6(2) . 2_666
C73 K2 C60 153.6(2) . 2_666
C71 K2 C60 112.7(2) . 2_666
C72 K2 C60 136.0(2) . 2_666
N10 K2 C60 91.11(19) . 2_666
C59 K2 C60 23.8(2) 2_666 2_666
N5 K2 K1 76.34(16) . .
N4 K2 K1 51.93(14) . .
C69 K2 K1 83.03(15) . .
C70 K2 K1 106.50(16) . .
C74 K2 K1 80.68(14) . .
C73 K2 K1 101.10(15) . .
C71 K2 K1 127.57(15) . .
C72 K2 K1 124.46(15) . .
N10 K2 K1 44.23(11) . .
C59 K2 K1 108.59(17) 2_666 .
C60 K2 K1 87.45(16) 2_666 .
O1 Si1 N1 103.3(2) . .
O1 Si1 C13 111.5(3) . .
N1 Si1 C13 115.7(3) . .
O1 Si1 C14 106.3(3) . .
N1 Si1 C14 114.4(3) . .
C13 Si1 C14 105.3(4) . .
O1 Si2 N2 104.6(3) . .
O1 Si2 C16 106.6(4) . .
N2 Si2 C16 115.0(3) . .
O1 Si2 C15 108.4(3) . .
N2 Si2 C15 114.8(3) . .
C16 Si2 C15 107.0(4) . .
N6 Si3 C38 107.3(4) . .
N6 Si3 C39 113.5(4) . .
C38 Si3 C39 110.2(5) . .
N6 Si3 C40 110.5(4) . .
C38 Si3 C40 110.5(5) . .
C39 Si3 C40 104.8(5) . .
O2 Si4 N7 104.7(3) . .
O2 Si4 C54 108.4(4) . .
N7 Si4 C54 114.2(3) . .
O2 Si4 C53 108.6(3) . .
N7 Si4 C53 114.6(4) . .
C54 Si4 C53 106.1(5) . .
O2 Si5 N8 103.7(3) . .
O2 Si5 C56 106.5(4) . .
N8 Si5 C56 114.6(4) . .
O2 Si5 C55 111.0(3) . .
N8 Si5 C55 114.9(3) . .
C56 Si5 C55 105.9(4) . .
N12 Si6 C80 114.3(4) . .
N12 Si6 C78 107.9(4) . .
C80 Si6 C78 108.9(5) . .
N12 Si6 C79 110.9(4) . .
C80 Si6 C79 104.2(5) . .
C78 Si6 C79 110.6(5) . .
Si1 O1 Si2 140.8(3) . .
Si4 O2 Si5 140.0(4) . .
C1 N1 Si1 124.1(4) . .
C1 N1 In1 123.6(4) . .
Si1 N1 In1 111.2(3) . .
C17 N2 Si2 125.4(4) . .
C17 N2 In1 121.6(4) . .
Si2 N2 In1 112.9(3) . .
N4 N3 C29 107.9(5) . .
N4 N3 In1 112.7(4) . .
C29 N3 In1 137.2(4) . .
N5 N4 N3 119.3(6) . .
N5 N4 K2 65.0(4) . .
N3 N4 K2 168.1(4) . .
N5 N4 K1 141.3(4) . .
N3 N4 K1 96.3(4) . .
K2 N4 K1 83.31(16) . .
N4 N5 N6 118.9(6) . .
N4 N5 K2 89.0(4) . .
N6 N5 K2 148.7(5) . .
N5 N6 Si3 111.5(4) . .
N5 N6 In1 112.9(4) . .
Si3 N6 In1 135.6(4) . .
C41 N7 Si4 123.3(5) . .
C41 N7 In2 123.4(4) . .
Si4 N7 In2 113.2(3) . .
C57 N8 Si5 125.1(4) . .
C57 N8 In2 123.4(4) . .
Si5 N8 In2 110.8(3) . .
N10 N9 C69 107.4(5) . .
N10 N9 In2 113.8(5) . .
C69 N9 In2 136.9(4) . .
N11 N10 N9 117.4(6) . .
N11 N10 K1 66.6(4) . .
N9 N10 K1 167.6(4) . .
N11 N10 K2 142.5(5) . .
N9 N10 K2 96.9(4) . .
K1 N10 K2 83.19(16) . .
N10 N11 N12 120.1(6) . .
N10 N11 K1 87.3(4) . .
N12 N11 K1 148.6(5) . .
N11 N12 Si6 110.4(4) . .
N11 N12 In2 113.7(4) . .
Si6 N12 In2 135.9(4) . .
C6 C1 N1 123.5(6) . .
C6 C1 C2 117.5(6) . .
N1 C1 C2 118.7(5) . .
C3 C2 C1 120.1(6) . .
C3 C2 C7 117.5(6) . .
C1 C2 C7 122.4(6) . .
C2 C3 C4 120.8(7) . .
C2 C3 H3 119.6 . .
C4 C3 H3 119.6 . .
C5 C4 C3 118.7(7) . .
C5 C4 K1 77.3(4) . 2_566
C3 C4 K1 140.1(5) . 2_566
C5 C4 H4 120.6 . .
C3 C4 H4 120.6 . .
K1 C4 H4 57.5 2_566 .
C4 C5 C6 122.4(7) . .
C4 C5 K1 78.9(4) . 2_566
C6 C5 K1 139.6(5) . 2_566
C4 C5 H5 118.8 . .
C6 C5 H5 118.8 . .
K1 C5 H5 53.7 2_566 .
C5 C6 C1 120.4(7) . .
C5 C6 C10 118.4(6) . .
C1 C6 C10 121.2(6) . .
C2 C7 C9 112.4(6) . .
C2 C7 C8 112.9(6) . .
C9 C7 C8 108.6(7) . .
C2 C7 H7 107.6 . .
C9 C7 H7 107.6 . .
C8 C7 H7 107.6 . .
C7 C8 H8A 109.5 . .
C7 C8 H8B 109.5 . .
H8A C8 H8B 109.5 . .
C7 C8 H8C 109.5 . .
H8A C8 H8C 109.5 . .
H8B C8 H8C 109.5 . .
C7 C9 H9A 109.5 . .
C7 C9 H9B 109.5 . .
H9A C9 H9B 109.5 . .
C7 C9 H9C 109.5 . .
H9A C9 H9C 109.5 . .
H9B C9 H9C 109.5 . .
C12 C10 C6 111.7(7) . .
C12 C10 C11 110.8(6) . .
C6 C10 C11 110.3(6) . .
C12 C10 H10 108 . .
C6 C10 H10 108 . .
C11 C10 H10 108 . .
C10 C11 H11A 109.5 . .
C10 C11 H11B 109.5 . .
H11A C11 H11B 109.5 . .
C10 C11 H11C 109.5 . .
H11A C11 H11C 109.5 . .
H11B C11 H11C 109.5 . .
C10 C12 H12A 109.5 . .
C10 C12 H12B 109.5 . .
H12A C12 H12B 109.5 . .
C10 C12 H12C 109.5 . .
H12A C12 H12C 109.5 . .
H12B C12 H12C 109.5 . .
Si1 C13 H13A 109.5 . .
Si1 C13 H13B 109.5 . .
H13A C13 H13B 109.5 . .
Si1 C13 H13C 109.5 . .
H13A C13 H13C 109.5 . .
H13B C13 H13C 109.5 . .
Si1 C14 H14A 109.5 . .
Si1 C14 H14B 109.5 . .
H14A C14 H14B 109.5 . .
Si1 C14 H14C 109.5 . .
H14A C14 H14C 109.5 . .
H14B C14 H14C 109.5 . .
Si2 C15 H15A 109.5 . .
Si2 C15 H15B 109.5 . .
H15A C15 H15B 109.5 . .
Si2 C15 H15C 109.5 . .
H15A C15 H15C 109.5 . .
H15B C15 H15C 109.5 . .
Si2 C16 H16A 109.5 . .
Si2 C16 H16B 109.5 . .
H16A C16 H16B 109.5 . .
Si2 C16 H16C 109.5 . .
H16A C16 H16C 109.5 . .
H16B C16 H16C 109.5 . .
C18 C17 C22 119.5(6) . .
C18 C17 N2 120.5(6) . .
C22 C17 N2 120.0(7) . .
C19 C18 C17 118.9(7) . .
C19 C18 C23 117.3(7) . .
C17 C18 C23 123.7(6) . .
C20 C19 C18 121.4(9) . .
C20 C19 H19 119.3 . .
C18 C19 H19 119.3 . .
C19 C20 C21 119.8(7) . .
C19 C20 H20 120.1 . .
C21 C20 H20 120.1 . .
C22 C21 C20 121.0(7) . .
C22 C21 H21 119.5 . .
C20 C21 H21 119.5 . .
C21 C22 C17 119.2(8) . .
C21 C22 C26 117.7(7) . .
C17 C22 C26 122.8(6) . .
C25 C23 C18 112.2(6) . .
C25 C23 C24 109.6(6) . .
C18 C23 C24 111.2(7) . .
C25 C23 H23 107.9 . .
C18 C23 H23 107.9 . .
C24 C23 H23 107.9 . .
C23 C24 H24A 109.5 . .
C23 C24 H24B 109.5 . .
H24A C24 H24B 109.5 . .
C23 C24 H24C 109.5 . .
H24A C24 H24C 109.5 . .
H24B C24 H24C 109.5 . .
C23 C25 H25A 109.5 . .
C23 C25 H25B 109.5 . .
H25A C25 H25B 109.5 . .
C23 C25 H25C 109.5 . .
H25A C25 H25C 109.5 . .
H25B C25 H25C 109.5 . .
C22 C26 C27 110.8(7) . .
C22 C26 C28 111.5(8) . .
C27 C26 C28 109.3(7) . .
C22 C26 H26 108.4 . .
C27 C26 H26 108.4 . .
C28 C26 H26 108.4 . .
C26 C27 H27A 109.5 . .
C26 C27 H27B 109.5 . .
H27A C27 H27B 109.5 . .
C26 C27 H27C 109.5 . .
H27A C27 H27C 109.5 . .
H27B C27 H27C 109.5 . .
C26 C28 H28A 109.5 . .
C26 C28 H28B 109.5 . .
H28A C28 H28B 109.5 . .
C26 C28 H28C 109.5 . .
H28A C28 H28C 109.5 . .
H28B C28 H28C 109.5 . .
C30 C29 C34 119.9(6) . .
C30 C29 N3 119.8(6) . .
C34 C29 N3 120.2(6) . .
C30 C29 K1 80.1(3) . .
C34 C29 K1 81.5(3) . .
N3 C29 K1 106.1(4) . .
C31 C30 C29 119.2(6) . .
C31 C30 C35 120.0(6) . .
C29 C30 C35 120.9(6) . .
C31 C30 K1 82.2(4) . .
C29 C30 K1 73.6(3) . .
C35 C30 K1 114.5(5) . .
C30 C31 C32 122.1(7) . .
C30 C31 K1 72.5(4) . .
C32 C31 K1 79.0(4) . .
C30 C31 H31 119 . .
C32 C31 H31 119 . .
K1 C31 H31 120.5 . .
C33 C32 C31 117.3(7) . .
C33 C32 C36 122.1(7) . .
C31 C32 C36 120.5(7) . .
C33 C32 K1 76.2(4) . .
C31 C32 K1 76.1(4) . .
C36 C32 K1 118.9(5) . .
C32 C33 C34 122.8(7) . .
C32 C33 K1 79.2(4) . .
C34 C33 K1 74.0(4) . .
C32 C33 H33 118.6 . .
C34 C33 H33 118.6 . .
K1 C33 H33 118.9 . .
C33 C34 C29 118.5(6) . .
C33 C34 C37 120.6(6) . .
C29 C34 C37 120.9(6) . .
C33 C34 K1 80.8(4) . .
C29 C34 K1 72.1(3) . .
C37 C34 K1 119.7(4) . .
C30 C35 H35A 109.5 . .
C30 C35 H35B 109.5 . .
H35A C35 H35B 109.5 . .
C30 C35 H35C 109.5 . .
H35A C35 H35C 109.5 . .
H35B C35 H35C 109.5 . .
C32 C36 H36A 109.5 . .
C32 C36 H36B 109.5 . .
H36A C36 H36B 109.5 . .
C32 C36 H36C 109.5 . .
H36A C36 H36C 109.5 . .
H36B C36 H36C 109.5 . .
C34 C37 H37A 109.5 . .
C34 C37 H37B 109.5 . .
H37A C37 H37B 109.5 . .
C34 C37 H37C 109.5 . .
H37A C37 H37C 109.5 . .
H37B C37 H37C 109.5 . .
Si3 C38 H38A 109.5 . .
Si3 C38 H38B 109.5 . .
H38A C38 H38B 109.5 . .
Si3 C38 H38C 109.5 . .
H38A C38 H38C 109.5 . .
H38B C38 H38C 109.5 . .
Si3 C39 H39A 109.5 . .
Si3 C39 H39B 109.5 . .
H39A C39 H39B 109.5 . .
Si3 C39 H39C 109.5 . .
H39A C39 H39C 109.5 . .
H39B C39 H39C 109.5 . .
Si3 C40 H40A 109.5 . .
Si3 C40 H40B 109.5 . .
H40A C40 H40B 109.5 . .
Si3 C40 H40C 109.5 . .
H40A C40 H40C 109.5 . .
H40B C40 H40C 109.5 . .
C42 C41 C46 119.5(6) . .
C42 C41 N7 120.5(6) . .
C46 C41 N7 120.1(6) . .
C43 C42 C41 119.4(7) . .
C43 C42 C47 117.1(7) . .
C41 C42 C47 123.4(6) . .
C44 C43 C42 120.8(8) . .
C44 C43 H43 119.6 . .
C42 C43 H43 119.6 . .
C45 C44 C43 120.0(7) . .
C45 C44 H44 120 . .
C43 C44 H44 120 . .
C44 C45 C46 122.2(7) . .
C44 C45 H45 118.9 . .
C46 C45 H45 118.9 . .
C45 C46 C41 118.0(7) . .
C45 C46 C50A 118.8(7) . .
C41 C46 C50A 123.0(6) . .
C45 C46 C50 118.8(7) . .
C41 C46 C50 123.0(6) . .
C48 C47 C42 111.9(6) . .
C48 C47 C49 110.4(7) . .
C42 C47 C49 111.6(7) . .
C48 C47 H47 107.5 . .
C42 C47 H47 107.5 . .
C49 C47 H47 107.5 . .
C47 C48 H48A 109.5 . .
C47 C48 H48B 109.5 . .
H48A C48 H48B 109.5 . .
C47 C48 H48C 109.5 . .
H48A C48 H48C 109.5 . .
H48B C48 H48C 109.5 . .
C47 C49 H49A 109.5 . .
C47 C49 H49B 109.5 . .
H49A C49 H49B 109.5 . .
C47 C49 H49C 109.5 . .
H49A C49 H49C 109.5 . .
H49B C49 H49C 109.5 . .
C50 C51 H51A 109.5 . .
C50 C51 H51B 109.5 . .
H51A C51 H51B 109.5 . .
C50 C51 H51C 109.5 . .
H51A C51 H51C 109.5 . .
H51B C51 H51C 109.5 . .
Si4 C53 H53A 109.5 . .
Si4 C53 H53B 109.5 . .
H53A C53 H53B 109.5 . .
Si4 C53 H53C 109.5 . .
H53A C53 H53C 109.5 . .
H53B C53 H53C 109.5 . .
Si4 C54 H54A 109.5 . .
Si4 C54 H54B 109.5 . .
H54A C54 H54B 109.5 . .
Si4 C54 H54C 109.5 . .
H54A C54 H54C 109.5 . .
H54B C54 H54C 109.5 . .
Si5 C55 H55A 109.5 . .
Si5 C55 H55B 109.5 . .
H55A C55 H55B 109.5 . .
Si5 C55 H55C 109.5 . .
H55A C55 H55C 109.5 . .
H55B C55 H55C 109.5 . .
Si5 C56 H56A 109.5 . .
Si5 C56 H56B 109.5 . .
H56A C56 H56B 109.5 . .
Si5 C56 H56C 109.5 . .
H56A C56 H56C 109.5 . .
H56B C56 H56C 109.5 . .
C62 C57 C58 118.1(6) . .
C62 C57 N8 120.8(6) . .
C58 C57 N8 121.1(6) . .
C59 C58 C57 119.9(7) . .
C59 C58 C63 118.0(7) . .
C57 C58 C63 122.0(7) . .
C60 C59 C58 121.4(7) . .
C60 C59 K2 79.8(4) . 2_666
C58 C59 K2 138.3(6) . 2_666
C60 C59 H59 119.3 . .
C58 C59 H59 119.3 . .
K2 C59 H59 54.5 2_666 .
C59 C60 C61 119.5(7) . .
C59 C60 K2 76.5(4) . 2_666
C61 C60 K2 139.0(5) . 2_666
C59 C60 H60 120.2 . .
C61 C60 H60 120.2 . .
K2 C60 H60 58.9 2_666 .
C60 C61 C62 121.1(7) . .
C60 C61 H61 119.5 . .
C62 C61 H61 119.5 . .
C61 C62 C57 119.8(6) . .
C61 C62 C66 117.4(6) . .
C57 C62 C66 122.7(6) . .
C58 C63 C65 112.1(7) . .
C58 C63 C64 110.5(6) . .
C65 C63 C64 111.0(7) . .
C58 C63 H63 107.7 . .
C65 C63 H63 107.7 . .
C64 C63 H63 107.7 . .
C63 C64 H64A 109.5 . .
C63 C64 H64B 109.5 . .
H64A C64 H64B 109.5 . .
C63 C64 H64C 109.5 . .
H64A C64 H64C 109.5 . .
H64B C64 H64C 109.5 . .
C63 C65 H65A 109.5 . .
C63 C65 H65B 109.5 . .
H65A C65 H65B 109.5 . .
C63 C65 H65C 109.5 . .
H65A C65 H65C 109.5 . .
H65B C65 H65C 109.5 . .
C68 C66 C62 111.8(6) . .
C68 C66 C67 110.2(7) . .
C62 C66 C67 111.8(6) . .
C68 C66 H66 107.6 . .
C62 C66 H66 107.6 . .
C67 C66 H66 107.6 . .
C66 C67 H67A 109.5 . .
C66 C67 H67B 109.5 . .
H67A C67 H67B 109.5 . .
C66 C67 H67C 109.5 . .
H67A C67 H67C 109.5 . .
H67B C67 H67C 109.5 . .
C66 C68 H68A 109.5 . .
C66 C68 H68B 109.5 . .
H68A C68 H68B 109.5 . .
C66 C68 H68C 109.5 . .
H68A C68 H68C 109.5 . .
H68B C68 H68C 109.5 . .
C70 C69 C74 119.1(7) . .
C70 C69 N9 120.8(6) . .
C74 C69 N9 120.0(6) . .
C70 C69 K2 80.4(4) . .
C74 C69 K2 80.6(4) . .
N9 C69 K2 106.6(4) . .
C71 C70 C69 120.1(7) . .
C71 C70 C75 119.3(7) . .
C69 C70 C75 120.6(7) . .
C71 C70 K2 81.7(4) . .
C69 C70 K2 73.7(4) . .
C75 C70 K2 114.5(5) . .
C70 C71 C72 121.8(7) . .
C70 C71 K2 73.4(4) . .
C72 C71 K2 78.6(4) . .
C70 C71 H71 119.1 . .
C72 C71 H71 119.1 . .
K2 C71 H71 119.8 . .
C73 C72 C71 117.7(7) . .
C73 C72 C76 122.1(7) . .
C71 C72 C76 120.2(7) . .
C73 C72 K2 75.3(4) . .
C71 C72 K2 76.6(4) . .
C76 C72 K2 118.1(5) . .
C72 C73 C74 122.4(7) . .
C72 C73 K2 80.4(4) . .
C74 C73 K2 74.9(4) . .
C72 C73 H73 118.8 . .
C74 C73 H73 118.8 . .
K2 C73 H73 116.3 . .
C69 C74 C73 118.6(7) . .
C69 C74 C77 121.8(7) . .
C73 C74 C77 119.5(6) . .
C69 C74 K2 73.3(4) . .
C73 C74 K2 79.4(4) . .
C77 C74 K2 120.2(4) . .
C70 C75 H75A 109.5 . .
C70 C75 H75B 109.5 . .
H75A C75 H75B 109.5 . .
C70 C75 H75C 109.5 . .
H75A C75 H75C 109.5 . .
H75B C75 H75C 109.5 . .
C72 C76 H76A 109.5 . .
C72 C76 H76B 109.5 . .
H76A C76 H76B 109.5 . .
C72 C76 H76C 109.5 . .
H76A C76 H76C 109.5 . .
H76B C76 H76C 109.5 . .
C74 C77 H77A 109.5 . .
C74 C77 H77B 109.5 . .
H77A C77 H77B 109.5 . .
C74 C77 H77C 109.5 . .
H77A C77 H77C 109.5 . .
H77B C77 H77C 109.5 . .
Si6 C78 H78A 109.5 . .
Si6 C78 H78B 109.5 . .
H78A C78 H78B 109.5 . .
Si6 C78 H78C 109.5 . .
H78A C78 H78C 109.5 . .
H78B C78 H78C 109.5 . .
Si6 C79 H79A 109.5 . .
Si6 C79 H79B 109.5 . .
H79A C79 H79B 109.5 . .
Si6 C79 H79C 109.5 . .
H79A C79 H79C 109.5 . .
H79B C79 H79C 109.5 . .
Si6 C80 H80A 109.5 . .
Si6 C80 H80B 109.5 . .
H80A C80 H80B 109.5 . .
Si6 C80 H80C 109.5 . .
H80A C80 H80C 109.5 . .
H80B C80 H80C 109.5 . .
C51 C50 C52 101.5(13) . .
C51 C50 C46 110.3(7) . .
C52 C50 C46 123.7(16) . .
C51 C50 H50 106.8 . .
C52 C50 H50 106.8 . .
C46 C50 H50 106.8 . .
C50 C52 H52A 109.5 . .
C50 C52 H52B 109.5 . .
H52A C52 H52B 109.5 . .
C50 C52 H52C 109.5 . .
H52A C52 H52C 109.5 . .
H52B C52 H52C 109.5 . .
C51 C50A C46 110.3(7) . .
C51 C50A C52A 116.0(12) . .
C46 C50A C52A 103.6(15) . .
C51 C50A H50A 108.9 . .
C46 C50A H50A 108.9 . .
C52A C50A H50A 108.9 . .
C50A C52A H52D 109.5 . .
C50A C52A H52E 109.5 . .
H52D C52A H52E 109.5 . .
C50A C52A H52F 109.5 . .
H52D C52A H52F 109.5 . .
H52E C52A H52F 109.5 . .

loop_
_geom_bond_atom_site_label_1
_geom_bond_atom_site_label_2
_geom_bond_distance
_geom_bond_site_symmetry_2
In1 N3 2.116(5) .
In1 N2 2.117(5) .
In1 N1 2.137(5) .
In1 N6 2.147(5) .
In2 N7 2.091(6) .
In2 N9 2.117(6) .
In2 N8 2.132(5) .
In2 N12 2.146(6) .
K1 N11 2.653(6) .
K1 N10 2.887(6) .
K1 C29 3.023(6) .
K1 C30 3.105(6) .
K1 C34 3.142(6) .
K1 C33 3.226(7) .
K1 C31 3.227(7) .
K1 N4 3.258(7) .
K1 C32 3.263(7) .
K1 C5 3.316(7) 2_566
K1 C4 3.336(8) 2_566
K1 K2 4.110(3) .
K2 N5 2.641(6) .
K2 N4 2.913(6) .
K2 C69 3.054(7) .
K2 C70 3.138(6) .
K2 C74 3.146(7) .
K2 C73 3.203(7) .
K2 C71 3.240(7) .
K2 C72 3.264(8) .
K2 N10 3.287(7) .
K2 C59 3.290(7) 2_666
K2 C60 3.329(8) 2_666
Si1 O1 1.639(5) .
Si1 N1 1.705(5) .
Si1 C13 1.859(7) .
Si1 C14 1.875(7) .
Si2 O1 1.643(5) .
Si2 N2 1.693(5) .
Si2 C16 1.856(8) .
Si2 C15 1.870(9) .
Si3 N6 1.730(6) .
Si3 C38 1.860(10) .
Si3 C39 1.880(9) .
Si3 C40 1.888(10) .
Si4 O2 1.629(6) .
Si4 N7 1.713(6) .
Si4 C54 1.848(9) .
Si4 C53 1.871(10) .
Si5 O2 1.647(5) .
Si5 N8 1.712(6) .
Si5 C56 1.859(9) .
Si5 C55 1.871(7) .
Si6 N12 1.755(6) .
Si6 C80 1.853(10) .
Si6 C78 1.866(12) .
Si6 C79 1.886(9) .
N1 C1 1.418(8) .
N2 C17 1.441(8) .
N3 N4 1.398(8) .
N3 C29 1.428(9) .
N4 N5 1.277(9) .
N5 N6 1.373(9) .
N7 C41 1.433(8) .
N8 C57 1.424(9) .
N9 N10 1.402(8) .
N9 C69 1.433(9) .
N10 N11 1.272(9) .
N11 N12 1.347(10) .
C1 C6 1.394(9) .
C1 C2 1.449(9) .
C2 C3 1.384(10) .
C2 C7 1.513(9) .
C3 C4 1.400(10) .
C3 H3 0.95 .
C4 C5 1.370(11) .
C4 K1 3.336(8) 2_566
C4 H4 0.95 .
C5 C6 1.389(10) .
C5 K1 3.315(7) 2_566
C5 H5 0.95 .
C6 C10 1.521(10) .
C7 C9 1.521(11) .
C7 C8 1.523(10) .
C7 H7 1 .
C8 H8A 0.98 .
C8 H8B 0.98 .
C8 H8C 0.98 .
C9 H9A 0.98 .
C9 H9B 0.98 .
C9 H9C 0.98 .
C10 C12 1.510(10) .
C10 C11 1.545(10) .
C10 H10 1 .
C11 H11A 0.98 .
C11 H11B 0.98 .
C11 H11C 0.98 .
C12 H12A 0.98 .
C12 H12B 0.98 .
C12 H12C 0.98 .
C13 H13A 0.98 .
C13 H13B 0.98 .
C13 H13C 0.98 .
C14 H14A 0.98 .
C14 H14B 0.98 .
C14 H14C 0.98 .
C15 H15A 0.98 .
C15 H15B 0.98 .
C15 H15C 0.98 .
C16 H16A 0.98 .
C16 H16B 0.98 .
C16 H16C 0.98 .
C17 C18 1.416(11) .
C17 C22 1.418(10) .
C18 C19 1.396(10) .
C18 C23 1.521(11) .
C19 C20 1.371(13) .
C19 H19 0.95 .
C20 C21 1.393(13) .
C20 H20 0.95 .
C21 C22 1.387(10) .
C21 H21 0.95 .
C22 C26 1.513(12) .
C23 C25 1.518(11) .
C23 C24 1.545(9) .
C23 H23 1 .
C24 H24A 0.98 .
C24 H24B 0.98 .
C24 H24C 0.98 .
C25 H25A 0.98 .
C25 H25B 0.98 .
C25 H25C 0.98 .
C26 C27 1.514(12) .
C26 C28 1.559(11) .
C26 H26 1 .
C27 H27A 0.98 .
C27 H27B 0.98 .
C27 H27C 0.98 .
C28 H28A 0.98 .
C28 H28B 0.98 .
C28 H28C 0.98 .
C29 C30 1.399(9) .
C29 C34 1.415(9) .
C30 C31 1.392(10) .
C30 C35 1.513(9) .
C31 C32 1.397(11) .
C31 H31 0.95 .
C32 C33 1.387(11) .
C32 C36 1.494(11) .
C33 C34 1.389(10) .
C33 H33 0.95 .
C34 C37 1.503(10) .
C35 H35A 0.98 .
C35 H35B 0.98 .
C35 H35C 0.98 .
C36 H36A 0.98 .
C36 H36B 0.98 .
C36 H36C 0.98 .
C37 H37A 0.98 .
C37 H37B 0.98 .
C37 H37C 0.98 .
C38 H38A 0.98 .
C38 H38B 0.98 .
C38 H38C 0.98 .
C39 H39A 0.98 .
C39 H39B 0.98 .
C39 H39C 0.98 .
C40 H40A 0.98 .
C40 H40B 0.98 .
C40 H40C 0.98 .
C41 C42 1.422(11) .
C41 C46 1.424(10) .
C42 C43 1.402(10) .
C42 C47 1.525(11) .
C43 C44 1.388(13) .
C43 H43 0.95 .
C44 C45 1.364(13) .
C44 H44 0.95 .
C45 C46 1.414(10) .
C45 H45 0.95 .
C46 C50A 1.527(12) .
C46 C50 1.527(12) .
C47 C48 1.491(11) .
C47 C49 1.525(10) .
C47 H47 1 .
C48 H48A 0.98 .
C48 H48B 0.98 .
C48 H48C 0.98 .
C49 H49A 0.98 .
C49 H49B 0.98 .
C49 H49C 0.98 .
C51 C50A 1.519(13) .
C51 C50 1.519(13) .
C51 H51A 0.98 .
C51 H51B 0.98 .
C51 H51C 0.98 .
C53 H53A 0.98 .
C53 H53B 0.98 .
C53 H53C 0.98 .
C54 H54A 0.98 .
C54 H54B 0.98 .
C54 H54C 0.98 .
C55 H55A 0.98 .
C55 H55B 0.98 .
C55 H55C 0.98 .
C56 H56A 0.98 .
C56 H56B 0.98 .
C56 H56C 0.98 .
C57 C62 1.405(9) .
C57 C58 1.411(10) .
C58 C59 1.394(11) .
C58 C63 1.518(10) .
C59 C60 1.363(12) .
C59 K2 3.290(7) 2_666
C59 H59 0.95 .
C60 C61 1.374(11) .
C60 K2 3.329(8) 2_666
C60 H60 0.95 .
C61 C62 1.402(10) .
C61 H61 0.95 .
C62 C66 1.519(9) .
C63 C65 1.530(12) .
C63 C64 1.541(11) .
C63 H63 1 .
C64 H64A 0.98 .
C64 H64B 0.98 .
C64 H64C 0.98 .
C65 H65A 0.98 .
C65 H65B 0.98 .
C65 H65C 0.98 .
C66 C68 1.511(11) .
C66 C67 1.534(10) .
C66 H66 1 .
C67 H67A 0.98 .
C67 H67B 0.98 .
C67 H67C 0.98 .
C68 H68A 0.98 .
C68 H68B 0.98 .
C68 H68C 0.98 .
C69 C70 1.390(10) .
C69 C74 1.405(10) .
C70 C71 1.379(11) .
C70 C75 1.502(10) .
C71 C72 1.397(11) .
C71 H71 0.95 .
C72 C73 1.362(11) .
C72 C76 1.506(11) .
C73 C74 1.409(10) .
C73 H73 0.95 .
C74 C77 1.501(10) .
C75 H75A 0.98 .
C75 H75B 0.98 .
C75 H75C 0.98 .
C76 H76A 0.98 .
C76 H76B 0.98 .
C76 H76C 0.98 .
C77 H77A 0.98 .
C77 H77B 0.98 .
C77 H77C 0.98 .
C78 H78A 0.98 .
C78 H78B 0.98 .
C78 H78C 0.98 .
C79 H79A 0.98 .
C79 H79B 0.98 .
C79 H79C 0.98 .
C80 H80A 0.98 .
C80 H80B 0.98 .
C80 H80C 0.98 .
C50 C52 1.520(15) .
C50 H50 1 .
C52 H52A 0.98 .
C52 H52B 0.98 .
C52 H52C 0.98 .
C50A C52A 1.568(16) .
C50A H50A 1 .
C52A H52D 0.98 .
C52A H52E 0.98 .
C52A H52F 0.98 .
